data_7210515
loop_
_publ_author_name
'Dechambenoit, Pierre'
'Ferlay, Sylvie'
'Kyritsakas, Nathalie'
'Hosseini, Mir Wais'

_publ_section_title
;
 Molecular tectonics: control of packing of luminescent networks formed
 upon combining bisamidinium tectons with dicyanometallates
;
_journal_issue 6
_journal_name_full CrystEngComm
_journal_page_first 1922
_journal_paper_doi 10.1039/c0ce00607f
_journal_volume 13
_journal_year 2011
_chemical_formula_moiety 'C62 H116 N4, 2(C2 Ag N2)'
_chemical_formula_sum 'C66 H116 Ag2 N8'
_chemical_formula_weight 1237.41
_chemical_name_systematic
;
?
;
_space_group_IT_number 2
_symmetry_cell_setting triclinic
_symmetry_space_group_name_Hall '-P 1'
_symmetry_space_group_name_H-M 'P -1'
_atom_sites_solution_hydrogens geom
_atom_sites_solution_primary direct
_atom_sites_solution_secondary difmap
_audit_creation_method SHELXL-97
_cell_angle_alpha 78.366(3)
_cell_angle_beta 88.925(4)
_cell_angle_gamma 85.506(3)
_cell_formula_units_Z 1
_cell_length_a 6.6481(3)
_cell_length_b 11.9345(6)
_cell_length_c 22.3115(10)
_cell_measurement_reflns_used 1323
_cell_measurement_temperature 173(2)
_cell_measurement_theta_max 27.00
_cell_measurement_theta_min 2.00
_cell_volume 1728.53(14)
_computing_cell_refinement 'Bruker SMART'
_computing_data_collection 'Bruker SMART'
_computing_data_reduction 'Bruker SAINT'
_computing_molecular_graphics 'Bruker SHELXTL'
_computing_publication_material 'Bruker SHELXTL'
_computing_structure_refinement 'SHELXL-97 (Sheldrick, 1997)'
_computing_structure_solution 'SHELXS-97 (Sheldrick, 1990)'
_diffrn_ambient_temperature 173(2)
_diffrn_measured_fraction_theta_full 0.974
_diffrn_measured_fraction_theta_max 0.974
_diffrn_measurement_device_type 'CCD area detector'
_diffrn_measurement_method 'phi and omega scans'
_diffrn_radiation_monochromator graphite
_diffrn_radiation_source 'fine-focus sealed tube'
_diffrn_radiation_type MoK\a
_diffrn_radiation_wavelength 0.71073
_diffrn_reflns_av_R_equivalents 0.0449
_diffrn_reflns_av_sigmaI/netI 0.1061
_diffrn_reflns_limit_h_max 8
_diffrn_reflns_limit_h_min -8
_diffrn_reflns_limit_k_max 15
_diffrn_reflns_limit_k_min -11
_diffrn_reflns_limit_l_max 29
_diffrn_reflns_limit_l_min -29
_diffrn_reflns_number 12355
_diffrn_reflns_theta_full 27.00
_diffrn_reflns_theta_max 27.00
_diffrn_reflns_theta_min 2.14
_exptl_absorpt_coefficient_mu 0.608
_exptl_absorpt_correction_T_max 0.9417
_exptl_absorpt_correction_T_min 0.9143
_exptl_absorpt_correction_type multi-scan
_exptl_absorpt_process_details sadabs
_exptl_crystal_colour colorless
_exptl_crystal_density_diffrn 1.189
_exptl_crystal_density_meas ?
_exptl_crystal_density_method 'not measured'
_exptl_crystal_description prism
_exptl_crystal_F_000 662
_exptl_crystal_size_max 0.15
_exptl_crystal_size_mid 0.12
_exptl_crystal_size_min 0.10
_refine_diff_density_max 1.089
_refine_diff_density_min -0.883
_refine_diff_density_rms 0.094
_refine_ls_extinction_method none
_refine_ls_goodness_of_fit_ref 1.111
_refine_ls_hydrogen_treatment constr
_refine_ls_matrix_type full
_refine_ls_number_parameters 326
_refine_ls_number_reflns 7315
_refine_ls_number_restraints 19
_refine_ls_restrained_S_all 1.132
_refine_ls_R_factor_all 0.1269
_refine_ls_R_factor_gt 0.0556
_refine_ls_shift/su_max 0.003
_refine_ls_shift/su_mean 0.000
_refine_ls_structure_factor_coef Fsqd
_refine_ls_weighting_details 'calc w=1/[\s^2^(Fo^2^)+(0.0261P)^2^+0.7445P] where P=(Fo^2^+2Fc^2^)/3'
_refine_ls_weighting_scheme calc
_refine_ls_wR_factor_gt 0.0999
_refine_ls_wR_factor_ref 0.1155
_reflns_number_gt 3835
_reflns_number_total 7315
_reflns_threshold_expression >2sigma(I)
_cod_data_source_file c0ce00607f.txt
_cod_data_source_block e988a
_cod_depositor_comments
;
The following automatic conversions were performed:

'_symmetry_cell_setting' value 'Triclinic' changed to 'triclinic'
according to the built-in table from CIF Core dictionary named
'cif_core.dic' version 2.4.1 from 2010-06-29.

Automatic conversion script
Id: cif_fix_values 1891 2012-01-12 08:04:46Z andrius 

The following automatic conversions were performed:

'_exptl_crystal_density_meas' value 'none' was changed to '?' - the
value is perceived as not measured.

Automatic conversion script
Id: cif_fix_values 3008 2015-01-20 13:52:24Z robertas 
;
_cod_original_sg_symbol_H-M P-1
_cod_database_code 7210515

loop_
_symmetry_equiv_pos_as_xyz
'x, y, z'
'-x, -y, -z'

loop_
_atom_site_label
_atom_site_type_symbol
_atom_site_fract_x
_atom_site_fract_y
_atom_site_fract_z
_atom_site_U_iso_or_equiv
_atom_site_adp_type
_atom_site_occupancy
_atom_site_symmetry_multiplicity
_atom_site_calc_flag
_atom_site_refinement_flags
_atom_site_disorder_assembly
_atom_site_disorder_group
C1 C 0.6503(6) 0.5264(4) 0.07450(18) 0.0217(10) Uani 1 1 d . . .
N1 N 0.5217(5) 0.4459(3) 0.08495(15) 0.0227(8) Uani 1 1 d . . .
H1 H 0.5409 0.3881 0.0659 0.027 Uiso 1 1 calc R . .
C2 C 0.3491(6) 0.4474(4) 0.12628(19) 0.0245(10) Uani 1 1 d . . .
H2A H 0.3275 0.3679 0.1473 0.029 Uiso 1 1 calc R . .
H2B H 0.2265 0.4789 0.1023 0.029 Uiso 1 1 calc R . .
C3 C 0.3816(6) 0.5202(3) 0.17415(18) 0.0207(9) Uani 1 1 d . . .
C4 C 0.4457(6) 0.6361(3) 0.13774(19) 0.0238(10) Uani 1 1 d . . .
H4A H 0.3326 0.6761 0.1117 0.029 Uiso 1 1 calc R . .
H4B H 0.4792 0.6852 0.1664 0.029 Uiso 1 1 calc R . .
N2 N 0.6205(5) 0.6175(3) 0.09961(15) 0.0233(8) Uani 1 1 d . . .
H2 H 0.7101 0.6692 0.0930 0.028 Uiso 1 1 calc R . .
C5 C 0.5526(6) 0.4664(4) 0.21867(19) 0.0240(10) Uani 1 1 d . . .
H5A H 0.6793 0.4658 0.1947 0.029 Uiso 1 1 calc R . .
H5B H 0.5671 0.5182 0.2476 0.029 Uiso 1 1 calc R . .
C6 C 0.5363(7) 0.3462(4) 0.2562(2) 0.0340(12) Uani 1 1 d . . .
H6A H 0.5252 0.2918 0.2285 0.041 Uiso 1 1 calc R . .
H6B H 0.4132 0.3446 0.2820 0.041 Uiso 1 1 calc R . .
C7 C 0.7225(7) 0.3093(4) 0.2971(2) 0.0367(12) Uani 1 1 d . . .
H7A H 0.8444 0.3267 0.2718 0.044 Uiso 1 1 calc R . .
H7B H 0.7184 0.3565 0.3289 0.044 Uiso 1 1 calc R . .
C8 C 0.7438(7) 0.1835(4) 0.3285(2) 0.0390(13) Uani 1 1 d . . .
H8A H 0.6282 0.1666 0.3566 0.047 Uiso 1 1 calc R . .
H8B H 0.7400 0.1354 0.2973 0.047 Uiso 1 1 calc R . .
C9 C 0.9391(7) 0.1525(4) 0.3645(2) 0.0358(12) Uani 1 1 d . . .
H9A H 1.0532 0.1761 0.3369 0.043 Uiso 1 1 calc R . .
H9B H 0.9372 0.1970 0.3975 0.043 Uiso 1 1 calc R . .
C10 C 0.9769(7) 0.0262(4) 0.3928(2) 0.0366(12) Uani 1 1 d . . .
H10A H 0.9774 -0.0186 0.3600 0.044 Uiso 1 1 calc R . .
H10B H 0.8642 0.0026 0.4210 0.044 Uiso 1 1 calc R . .
C11 C 1.1747(7) -0.0036(4) 0.4280(2) 0.0366(12) Uani 1 1 d . . .
H11A H 1.2871 0.0219 0.4001 0.044 Uiso 1 1 calc R . .
H11B H 1.1727 0.0396 0.4615 0.044 Uiso 1 1 calc R . .
C12 C 1.2156(7) -0.1306(4) 0.4550(2) 0.0358(12) Uani 1 1 d . . .
H12A H 1.1035 -0.1563 0.4830 0.043 Uiso 1 1 calc R . .
H12B H 1.2183 -0.1740 0.4216 0.043 Uiso 1 1 calc R . .
C13 C 1.4133(7) -0.1585(4) 0.4900(2) 0.0368(12) Uani 1 1 d . . .
H13A H 1.4085 -0.1166 0.5241 0.044 Uiso 1 1 calc R . .
H13B H 1.5245 -0.1302 0.4623 0.044 Uiso 1 1 calc R . .
C14 C 1.4607(7) -0.2856(4) 0.5159(2) 0.0410(13) Uani 1 1 d . . .
H14A H 1.3512 -0.3138 0.5443 0.049 Uiso 1 1 calc R . .
H14B H 1.4635 -0.3279 0.4820 0.049 Uiso 1 1 calc R . .
C15 C 1.6603(8) -0.3117(5) 0.5496(3) 0.0550(16) Uani 1 1 d . . .
H15A H 1.6549 -0.2718 0.5845 0.066 Uiso 1 1 calc R . .
H15B H 1.7686 -0.2802 0.5216 0.066 Uiso 1 1 calc R . .
C16 C 1.7147(10) -0.4386(5) 0.5734(3) 0.0550(16) Uani 1 1 d . . .
H16A H 1.6138 -0.4695 0.6036 0.066 Uiso 1 1 calc R . .
H16B H 1.8479 -0.4490 0.5927 0.066 Uiso 1 1 calc R . .
H16C H 1.7173 -0.4793 0.5394 0.066 Uiso 1 1 calc R . .
C17 C 0.1780(6) 0.5371(4) 0.20581(19) 0.0251(10) Uani 1 1 d . . .
H17A H 0.0767 0.5712 0.1741 0.030 Uiso 1 1 calc R . .
H17B H 0.1356 0.4607 0.2258 0.030 Uiso 1 1 calc R . .
C18 C 0.1747(6) 0.6123(4) 0.2536(2) 0.0315(11) Uani 1 1 d . . .
H18A H 0.2745 0.5784 0.2858 0.038 Uiso 1 1 calc R . .
H18B H 0.2155 0.6892 0.2339 0.038 Uiso 1 1 calc R . .
C19 C -0.0314(6) 0.6251(4) 0.2829(2) 0.0325(11) Uani 1 1 d . . .
H19A H -0.0738 0.5479 0.3014 0.039 Uiso 1 1 calc R . .
H19B H -0.1303 0.6609 0.2507 0.039 Uiso 1 1 calc R . .
C20 C -0.0351(7) 0.6973(4) 0.3320(2) 0.0389(12) Uani 1 1 d . . .
H20A H -0.0048 0.7764 0.3126 0.047 Uiso 1 1 calc R . .
H20B H 0.0727 0.6656 0.3620 0.047 Uiso 1 1 calc R . .
C21 C -0.2365(8) 0.7020(5) 0.3659(2) 0.0513(15) Uani 1 1 d . . .
H21A H -0.2660 0.6227 0.3850 0.062 Uiso 1 1 calc R . .
H21B H -0.2220 0.7443 0.3993 0.062 Uiso 1 1 calc R . .
C22 C -0.4147(10) 0.7577(6) 0.3272(3) 0.0835(10) Uani 1 1 d . . .
H22A H -0.4241 0.7196 0.2919 0.100 Uiso 1 1 calc R . .
H22B H -0.5396 0.7453 0.3517 0.100 Uiso 1 1 calc R . .
C23 C -0.4030(9) 0.8841(6) 0.3037(3) 0.0835(10) Uani 1 1 d D B .
H23A H -0.2877 0.8950 0.2750 0.100 Uiso 1 1 calc R . .
H23B H -0.3735 0.9197 0.3387 0.100 Uiso 1 1 calc R . .
C24 C -0.5878(9) 0.9475(6) 0.2718(3) 0.0835(10) Uani 1 1 d D . .
H24A H -0.7087 0.9163 0.2936 0.100 Uiso 1 1 calc R A 1
H24B H -0.5891 1.0292 0.2749 0.100 Uiso 1 1 calc R A 1
C25 C -0.6030(12) 0.9413(9) 0.2073(3) 0.0835(10) Uani 0.731(6) 1 d PD B 1
H25A H -0.6399 0.8636 0.2050 0.100 Uiso 0.731(6) 1 calc PR B 1
H25B H -0.4680 0.9509 0.1884 0.100 Uiso 0.731(6) 1 calc PR B 1
C26 C -0.7549(13) 1.0294(9) 0.1691(4) 0.0835(10) Uani 0.731(6) 1 d PD B 1
H26A H -0.6956 1.1045 0.1611 0.100 Uiso 0.731(6) 1 calc PR B 1
H26B H -0.7691 1.0070 0.1291 0.100 Uiso 0.731(6) 1 calc PR B 1
C27 C -0.9538(12) 1.0455(9) 0.1937(4) 0.0835(10) Uani 0.731(6) 1 d PD B 1
H27A H -0.9436 1.0665 0.2342 0.100 Uiso 0.731(6) 1 calc PR B 1
H27B H -1.0199 0.9725 0.1996 0.100 Uiso 0.731(6) 1 calc PR B 1
C28 C -1.0831(13) 1.1396(10) 0.1513(5) 0.0835(10) Uani 0.731(6) 1 d PD B 1
H28A H -1.0735 1.2131 0.1639 0.125 Uiso 0.731(6) 1 calc PR B 1
H28B H -1.2241 1.1203 0.1537 0.125 Uiso 0.731(6) 1 calc PR B 1
H28C H -1.0346 1.1456 0.1091 0.125 Uiso 0.731(6) 1 calc PR B 1
C25A C -0.588(2) 1.0366(19) 0.2146(8) 0.0835(10) Uani 0.269(6) 1 d PD B 2
H25C H -0.4862 1.0107 0.1864 0.100 Uiso 0.269(6) 1 calc PR B 2
H25D H -0.5442 1.1079 0.2248 0.100 Uiso 0.269(6) 1 calc PR B 2
C26A C -0.790(3) 1.066(2) 0.1804(10) 0.0835(10) Uani 0.269(6) 1 d PD B 2
H26C H -0.7568 1.0718 0.1364 0.100 Uiso 0.269(6) 1 calc PR B 2
H26D H -0.8673 0.9971 0.1924 0.100 Uiso 0.269(6) 1 calc PR B 2
C27A C -0.924(3) 1.159(2) 0.1838(12) 0.0835(10) Uani 0.269(6) 1 d PD B 2
H27C H -0.8764 1.2276 0.1558 0.100 Uiso 0.269(6) 1 calc PR B 2
H27D H -0.9198 1.1741 0.2259 0.100 Uiso 0.269(6) 1 calc PR B 2
C28A C -1.151(3) 1.149(3) 0.1678(14) 0.0835(10) Uani 0.269(6) 1 d PD B 2
H28D H -1.1554 1.0999 0.1374 0.125 Uiso 0.269(6) 1 calc PR B 2
H28E H -1.2151 1.2248 0.1511 0.125 Uiso 0.269(6) 1 calc PR B 2
H28F H -1.2221 1.1141 0.2049 0.125 Uiso 0.269(6) 1 calc PR B 2
C29 C 0.8300(6) 0.5131(4) 0.03591(18) 0.0202(9) Uani 1 1 d . . .
C30 C 0.9116(6) 0.4041(4) 0.03139(18) 0.0243(10) Uani 1 1 d . . .
H30 H 0.8498 0.3384 0.0527 0.029 Uiso 1 1 calc R . .
C31 C 1.0805(6) 0.3906(4) -0.00358(19) 0.0243(10) Uani 1 1 d . . .
H31 H 1.1364 0.3158 -0.0058 0.029 Uiso 1 1 calc R . .
Ag1 Ag 0.5000 0.0000 0.0000 0.04013(19) Uani 1 2 d S . .
Ag2 Ag 0.0000 0.0000 0.0000 0.04184(19) Uani 1 2 d S . .
N3 N 0.5262(6) 0.2417(3) 0.03891(19) 0.0408(11) Uani 1 1 d . . .
N4 N -0.0993(7) -0.2123(4) 0.1060(2) 0.0486(12) Uani 1 1 d . . .
C32 C 0.5190(7) 0.1569(4) 0.0251(2) 0.0335(12) Uani 1 1 d . . .
C33 C -0.0594(7) -0.1351(5) 0.0701(3) 0.0414(13) Uani 1 1 d . . .

loop_
_atom_site_aniso_label
_atom_site_aniso_U_11
_atom_site_aniso_U_22
_atom_site_aniso_U_33
_atom_site_aniso_U_23
_atom_site_aniso_U_13
_atom_site_aniso_U_12
C1 0.024(2) 0.020(2) 0.022(2) -0.0068(19) -0.0018(19) -0.003(2)
N1 0.024(2) 0.0173(19) 0.030(2) -0.0132(16) 0.0040(16) -0.0014(16)
C2 0.022(2) 0.023(2) 0.032(2) -0.011(2) 0.0040(19) -0.005(2)
C3 0.020(2) 0.016(2) 0.027(2) -0.0077(19) 0.0011(19) -0.0013(19)
C4 0.021(2) 0.019(2) 0.032(3) -0.010(2) 0.0051(19) -0.002(2)
N2 0.024(2) 0.0191(19) 0.028(2) -0.0074(16) 0.0085(16) -0.0072(17)
C5 0.023(2) 0.023(2) 0.026(2) -0.006(2) -0.0014(19) -0.002(2)
C6 0.034(3) 0.031(3) 0.036(3) -0.003(2) -0.005(2) -0.005(2)
C7 0.037(3) 0.031(3) 0.039(3) 0.001(2) -0.009(2) -0.004(2)
C8 0.043(3) 0.031(3) 0.040(3) 0.000(2) -0.006(2) 0.000(2)
C9 0.038(3) 0.029(3) 0.039(3) -0.002(2) -0.009(2) 0.000(2)
C10 0.035(3) 0.034(3) 0.040(3) -0.006(2) -0.001(2) 0.002(2)
C11 0.039(3) 0.032(3) 0.039(3) -0.006(2) -0.003(2) 0.000(2)
C12 0.037(3) 0.032(3) 0.037(3) -0.006(2) -0.004(2) 0.003(2)
C13 0.039(3) 0.032(3) 0.039(3) -0.010(2) -0.008(2) 0.005(2)
C14 0.049(3) 0.034(3) 0.039(3) -0.009(2) -0.005(2) 0.005(3)
C15 0.058(4) 0.040(3) 0.066(4) -0.011(3) -0.018(3) 0.010(3)
C16 0.058(4) 0.040(3) 0.066(4) -0.011(3) -0.018(3) 0.010(3)
C17 0.021(2) 0.026(2) 0.029(2) -0.009(2) 0.0008(19) -0.003(2)
C18 0.029(3) 0.036(3) 0.035(3) -0.017(2) 0.009(2) -0.007(2)
C19 0.025(3) 0.036(3) 0.040(3) -0.018(2) 0.008(2) -0.003(2)
C20 0.037(3) 0.044(3) 0.039(3) -0.016(3) 0.007(2) -0.004(3)
C21 0.064(4) 0.045(3) 0.050(3) -0.019(3) 0.021(3) -0.008(3)
C22 0.060(2) 0.095(3) 0.093(2) -0.017(2) 0.0034(17) -0.001(2)
C23 0.060(2) 0.095(3) 0.093(2) -0.017(2) 0.0034(17) -0.001(2)
C24 0.060(2) 0.095(3) 0.093(2) -0.017(2) 0.0034(17) -0.001(2)
C25 0.060(2) 0.095(3) 0.093(2) -0.017(2) 0.0034(17) -0.001(2)
C26 0.060(2) 0.095(3) 0.093(2) -0.017(2) 0.0034(17) -0.001(2)
C27 0.060(2) 0.095(3) 0.093(2) -0.017(2) 0.0034(17) -0.001(2)
C28 0.060(2) 0.095(3) 0.093(2) -0.017(2) 0.0034(17) -0.001(2)
C25A 0.060(2) 0.095(3) 0.093(2) -0.017(2) 0.0034(17) -0.001(2)
C26A 0.060(2) 0.095(3) 0.093(2) -0.017(2) 0.0034(17) -0.001(2)
C27A 0.060(2) 0.095(3) 0.093(2) -0.017(2) 0.0034(17) -0.001(2)
C28A 0.060(2) 0.095(3) 0.093(2) -0.017(2) 0.0034(17) -0.001(2)
C29 0.020(2) 0.020(2) 0.023(2) -0.0079(19) 0.0004(18) -0.0041(19)
C30 0.027(2) 0.021(2) 0.027(2) -0.0062(19) -0.001(2) -0.007(2)
C31 0.028(3) 0.016(2) 0.031(2) -0.0101(19) 0.001(2) -0.001(2)
Ag1 0.0427(4) 0.0242(3) 0.0595(4) -0.0220(3) -0.0042(3) -0.0031(3)
Ag2 0.0453(4) 0.0305(4) 0.0501(4) -0.0060(3) -0.0035(3) -0.0097(3)
N3 0.041(3) 0.025(2) 0.063(3) -0.024(2) -0.003(2) 0.000(2)
N4 0.055(3) 0.034(3) 0.059(3) -0.008(2) -0.006(2) -0.018(2)
C32 0.026(3) 0.029(3) 0.048(3) -0.015(2) -0.007(2) 0.001(2)
C33 0.034(3) 0.033(3) 0.061(4) -0.018(3) -0.005(3) -0.006(3)

loop_
_atom_type_symbol
_atom_type_description
_atom_type_scat_dispersion_real
_atom_type_scat_dispersion_imag
_atom_type_scat_source
C C 0.0033 0.0016 'International Tables Vol C Tables 4.2.6.8 and 6.1.1.4'
H H 0.0000 0.0000 'International Tables Vol C Tables 4.2.6.8 and 6.1.1.4'
N N 0.0061 0.0033 'International Tables Vol C Tables 4.2.6.8 and 6.1.1.4'
Ag Ag -0.8971 1.1015 'International Tables Vol C Tables 4.2.6.8 and 6.1.1.4'

loop_
_geom_angle_atom_site_label_1
_geom_angle_atom_site_label_2
_geom_angle_atom_site_label_3
_geom_angle
_geom_angle_site_symmetry_1
_geom_angle_site_symmetry_3
N1 C1 N2 119.9(4) . .
N1 C1 C29 119.9(4) . .
N2 C1 C29 120.1(4) . .
C1 N1 C2 123.7(3) . .
C1 N1 H1 118.2 . .
C2 N1 H1 118.2 . .
N1 C2 C3 111.5(3) . .
N1 C2 H2A 109.3 . .
C3 C2 H2A 109.3 . .
N1 C2 H2B 109.3 . .
C3 C2 H2B 109.3 . .
H2A C2 H2B 108.0 . .
C17 C3 C2 107.1(3) . .
C17 C3 C5 113.6(3) . .
C2 C3 C5 111.9(3) . .
C17 C3 C4 110.3(3) . .
C2 C3 C4 105.7(3) . .
C5 C3 C4 108.0(3) . .
N2 C4 C3 110.1(3) . .
N2 C4 H4A 109.6 . .
C3 C4 H4A 109.6 . .
N2 C4 H4B 109.6 . .
C3 C4 H4B 109.6 . .
H4A C4 H4B 108.2 . .
C1 N2 C4 122.8(3) . .
C1 N2 H2 118.6 . .
C4 N2 H2 118.6 . .
C6 C5 C3 118.8(4) . .
C6 C5 H5A 107.6 . .
C3 C5 H5A 107.6 . .
C6 C5 H5B 107.6 . .
C3 C5 H5B 107.6 . .
H5A C5 H5B 107.0 . .
C5 C6 C7 110.2(4) . .
C5 C6 H6A 109.6 . .
C7 C6 H6A 109.6 . .
C5 C6 H6B 109.6 . .
C7 C6 H6B 109.6 . .
H6A C6 H6B 108.1 . .
C8 C7 C6 115.5(4) . .
C8 C7 H7A 108.4 . .
C6 C7 H7A 108.4 . .
C8 C7 H7B 108.4 . .
C6 C7 H7B 108.4 . .
H7A C7 H7B 107.5 . .
C9 C8 C7 112.1(4) . .
C9 C8 H8A 109.2 . .
C7 C8 H8A 109.2 . .
C9 C8 H8B 109.2 . .
C7 C8 H8B 109.2 . .
H8A C8 H8B 107.9 . .
C10 C9 C8 114.6(4) . .
C10 C9 H9A 108.6 . .
C8 C9 H9A 108.6 . .
C10 C9 H9B 108.6 . .
C8 C9 H9B 108.6 . .
H9A C9 H9B 107.6 . .
C9 C10 C11 113.9(4) . .
C9 C10 H10A 108.8 . .
C11 C10 H10A 108.8 . .
C9 C10 H10B 108.8 . .
C11 C10 H10B 108.8 . .
H10A C10 H10B 107.7 . .
C12 C11 C10 114.0(4) . .
C12 C11 H11A 108.7 . .
C10 C11 H11A 108.7 . .
C12 C11 H11B 108.7 . .
C10 C11 H11B 108.7 . .
H11A C11 H11B 107.6 . .
C13 C12 C11 113.2(4) . .
C13 C12 H12A 108.9 . .
C11 C12 H12A 108.9 . .
C13 C12 H12B 108.9 . .
C11 C12 H12B 108.9 . .
H12A C12 H12B 107.7 . .
C12 C13 C14 114.2(4) . .
C12 C13 H13A 108.7 . .
C14 C13 H13A 108.7 . .
C12 C13 H13B 108.7 . .
C14 C13 H13B 108.7 . .
H13A C13 H13B 107.6 . .
C15 C14 C13 113.3(4) . .
C15 C14 H14A 108.9 . .
C13 C14 H14A 108.9 . .
C15 C14 H14B 108.9 . .
C13 C14 H14B 108.9 . .
H14A C14 H14B 107.7 . .
C14 C15 C16 114.1(5) . .
C14 C15 H15A 108.7 . .
C16 C15 H15A 108.7 . .
C14 C15 H15B 108.7 . .
C16 C15 H15B 108.7 . .
H15A C15 H15B 107.6 . .
C15 C16 H16A 109.5 . .
C15 C16 H16B 109.5 . .
H16A C16 H16B 109.5 . .
C15 C16 H16C 109.5 . .
H16A C16 H16C 109.5 . .
H16B C16 H16C 109.5 . .
C18 C17 C3 115.7(3) . .
C18 C17 H17A 108.4 . .
C3 C17 H17A 108.4 . .
C18 C17 H17B 108.4 . .
C3 C17 H17B 108.4 . .
H17A C17 H17B 107.4 . .
C19 C18 C17 112.7(4) . .
C19 C18 H18A 109.1 . .
C17 C18 H18A 109.1 . .
C19 C18 H18B 109.1 . .
C17 C18 H18B 109.1 . .
H18A C18 H18B 107.8 . .
C18 C19 C20 113.1(4) . .
C18 C19 H19A 109.0 . .
C20 C19 H19A 109.0 . .
C18 C19 H19B 109.0 . .
C20 C19 H19B 109.0 . .
H19A C19 H19B 107.8 . .
C19 C20 C21 113.7(4) . .
C19 C20 H20A 108.8 . .
C21 C20 H20A 108.8 . .
C19 C20 H20B 108.8 . .
C21 C20 H20B 108.8 . .
H20A C20 H20B 107.7 . .
C22 C21 C20 115.5(5) . .
C22 C21 H21A 108.4 . .
C20 C21 H21A 108.4 . .
C22 C21 H21B 108.4 . .
C20 C21 H21B 108.4 . .
H21A C21 H21B 107.5 . .
C23 C22 C21 113.5(6) . .
C23 C22 H22A 108.9 . .
C21 C22 H22A 108.9 . .
C23 C22 H22B 108.9 . .
C21 C22 H22B 108.9 . .
H22A C22 H22B 107.7 . .
C22 C23 C24 116.1(6) . .
C22 C23 H23A 108.3 . .
C24 C23 H23A 108.3 . .
C22 C23 H23B 108.3 . .
C24 C23 H23B 108.3 . .
H23A C23 H23B 107.4 . .
C25 C24 C25A 47.7(11) . .
C25 C24 C23 114.7(6) . .
C25A C24 C23 125.4(8) . .
C25 C24 H24A 108.6 . .
C25A C24 H24A 125.9 . .
C23 C24 H24A 108.6 . .
C25 C24 H24B 108.6 . .
C25A C24 H24B 61.1 . .
C23 C24 H24B 108.6 . .
H24A C24 H24B 107.6 . .
C24 C25 C26 116.0(7) . .
C24 C25 H25A 108.3 . .
C26 C25 H25A 108.3 . .
C24 C25 H25B 108.3 . .
C26 C25 H25B 108.3 . .
H25A C25 H25B 107.4 . .
C27 C26 C25 118.1(8) . .
C27 C26 H26A 107.8 . .
C25 C26 H26A 107.8 . .
C27 C26 H26B 107.8 . .
C25 C26 H26B 107.8 . .
H26A C26 H26B 107.1 . .
C26 C27 C28 111.5(8) . .
C26 C27 H27A 109.3 . .
C28 C27 H27A 109.3 . .
C26 C27 H27B 109.3 . .
C28 C27 H27B 109.3 . .
H27A C27 H27B 108.0 . .
C24 C25A C26A 116.4(14) . .
C24 C25A H25C 108.2 . .
C26A C25A H25C 108.2 . .
C24 C25A H25D 108.2 . .
C26A C25A H25D 108.2 . .
H25C C25A H25D 107.3 . .
C27A C26A C25A 125.2(19) . .
C27A C26A H26C 106.0 . .
C25A C26A H26C 106.0 . .
C27A C26A H26D 106.0 . .
C25A C26A H26D 106.0 . .
H26C C26A H26D 106.3 . .
C26A C27A C28A 116.3(18) . .
C26A C27A H27C 108.2 . .
C28A C27A H27C 108.2 . .
C26A C27A H27D 108.2 . .
C28A C27A H27D 108.2 . .
H27C C27A H27D 107.4 . .
C27A C28A H28D 109.5 . .
C27A C28A H28E 109.5 . .
H28D C28A H28E 109.5 . .
C27A C28A H28F 109.5 . .
H28D C28A H28F 109.5 . .
H28E C28A H28F 109.5 . .
C30 C29 C31 119.4(4) . 2_765
C30 C29 C1 120.1(4) . .
C31 C29 C1 120.5(4) 2_765 .
C31 C30 C29 120.6(4) . .
C31 C30 H30 119.7 . .
C29 C30 H30 119.7 . .
C30 C31 C29 120.0(4) . 2_765
C30 C31 H31 120.0 . .
C29 C31 H31 120.0 2_765 .
C32 Ag1 C32 180.0 2_655 .
C32 Ag1 Ag2 82.14(13) 2_655 .
C32 Ag1 Ag2 97.86(13) . .
C32 Ag1 Ag2 97.86(13) 2_655 1_655
C32 Ag1 Ag2 82.14(13) . 1_655
Ag2 Ag1 Ag2 180.0 . 1_655
C33 Ag2 C33 180.0 . 2
C33 Ag2 Ag1 76.22(13) . 1_455
C33 Ag2 Ag1 103.78(13) 2 1_455
C33 Ag2 Ag1 103.78(13) . .
C33 Ag2 Ag1 76.22(13) 2 .
Ag1 Ag2 Ag1 180.0 1_455 .
N3 C32 Ag1 179.0(5) . .
N4 C33 Ag2 175.4(5) . .

loop_
_geom_bond_atom_site_label_1
_geom_bond_atom_site_label_2
_geom_bond_distance
_geom_bond_site_symmetry_2
C1 N1 1.319(5) .
C1 N2 1.320(5) .
C1 C29 1.477(6) .
N1 C2 1.460(5) .
N1 H1 0.8800 .
C2 C3 1.534(5) .
C2 H2A 0.9900 .
C2 H2B 0.9900 .
C3 C17 1.533(6) .
C3 C5 1.537(5) .
C3 C4 1.543(5) .
C4 N2 1.457(5) .
C4 H4A 0.9900 .
C4 H4B 0.9900 .
N2 H2 0.8800 .
C5 C6 1.520(6) .
C5 H5A 0.9900 .
C5 H5B 0.9900 .
C6 C7 1.533(6) .
C6 H6A 0.9900 .
C6 H6B 0.9900 .
C7 C8 1.521(6) .
C7 H7A 0.9900 .
C7 H7B 0.9900 .
C8 C9 1.520(6) .
C8 H8A 0.9900 .
C8 H8B 0.9900 .
C9 C10 1.516(6) .
C9 H9A 0.9900 .
C9 H9B 0.9900 .
C10 C11 1.524(6) .
C10 H10A 0.9900 .
C10 H10B 0.9900 .
C11 C12 1.519(6) .
C11 H11A 0.9900 .
C11 H11B 0.9900 .
C12 C13 1.520(6) .
C12 H12A 0.9900 .
C12 H12B 0.9900 .
C13 C14 1.521(6) .
C13 H13A 0.9900 .
C13 H13B 0.9900 .
C14 C15 1.517(7) .
C14 H14A 0.9900 .
C14 H14B 0.9900 .
C15 C16 1.518(7) .
C15 H15A 0.9900 .
C15 H15B 0.9900 .
C16 H16A 0.9800 .
C16 H16B 0.9800 .
C16 H16C 0.9800 .
C17 C18 1.524(5) .
C17 H17A 0.9900 .
C17 H17B 0.9900 .
C18 C19 1.517(6) .
C18 H18A 0.9900 .
C18 H18B 0.9900 .
C19 C20 1.523(6) .
C19 H19A 0.9900 .
C19 H19B 0.9900 .
C20 C21 1.528(6) .
C20 H20A 0.9900 .
C20 H20B 0.9900 .
C21 C22 1.508(8) .
C21 H21A 0.9900 .
C21 H21B 0.9900 .
C22 C23 1.502(9) .
C22 H22A 0.9900 .
C22 H22B 0.9900 .
C23 C24 1.503(7) .
C23 H23A 0.9900 .
C23 H23B 0.9900 .
C24 C25 1.462(7) .
C24 C25A 1.488(8) .
C24 H24A 0.9900 .
C24 H24B 0.9900 .
C25 C26 1.535(9) .
C25 H25A 0.9900 .
C25 H25B 0.9900 .
C26 C27 1.436(10) .
C26 H26A 0.9900 .
C26 H26B 0.9900 .
C27 C28 1.532(11) .
C27 H27A 0.9900 .
C27 H27B 0.9900 .
C28 H28A 0.9800 .
C28 H28B 0.9800 .
C28 H28C 0.9800 .
C25A C26A 1.536(16) .
C25A H25C 0.9900 .
C25A H25D 0.9900 .
C26A C27A 1.390(17) .
C26A H26C 0.9900 .
C26A H26D 0.9900 .
C27A C28A 1.575(18) .
C27A H27C 0.9900 .
C27A H27D 0.9900 .
C28A H28D 0.9800 .
C28A H28E 0.9800 .
C28A H28F 0.9800 .
C29 C30 1.391(5) .
C29 C31 1.397(5) 2_765
C30 C31 1.373(6) .
C30 H30 0.9500 .
C31 C29 1.397(5) 2_765
C31 H31 0.9500 .
Ag1 C32 2.073(5) 2_655
Ag1 C32 2.073(5) .
Ag1 Ag2 3.32405(15) .
Ag1 Ag2 3.32405(15) 1_655
Ag2 C33 2.065(6) .
Ag2 C33 2.065(6) 2
Ag2 Ag1 3.32405(15) 1_455
N3 C32 1.120(5) .
N4 C33 1.136(6) .
